data_7706604
loop_
_publ_author_name
'Zheng, Han-Wen'
'Kang, Yang'
'Wu, Min'
'Liang, Qiong-Fang'
'Zheng, Jian-Quan'
'Zheng, Xiang-Jun'
'Jin, Lin-Pei'

_publ_section_title
;
 ESIPT-AIE active Schiff base based on 2-(2'-hydroxyphenyl)benzo-thiazole
 applied as multi-functional fluorescent chemosensors.
;
_journal_issue 11
_journal_name_full 'Dalton transactions (Cambridge, England : 2003)'
_journal_page_first 3916
_journal_page_last 3922
_journal_paper_doi 10.1039/d1dt00241d
_journal_volume 50
_journal_year 2021
_chemical_formula_moiety 'C21 H16 N2 O S'
_chemical_formula_sum 'C21 H16 N2 O S'
_chemical_formula_weight 344.42
_space_group_crystal_system monoclinic
_space_group_IT_number 14
_space_group_name_Hall '-P 2yn'
_space_group_name_H-M_alt 'P 1 21/n 1'
_atom_sites_solution_hydrogens geom
_atom_sites_solution_primary dual
_audit_creation_date 2019-03-06
_audit_creation_method
;
Olex2 1.2
(compiled 2018.05.29 svn.r3508 for OlexSys, GUI svn.r5506)
;
_audit_update_record
;
2020-11-28 deposited with the CCDC.	2021-02-12 downloaded from the CCDC.
;
_cell_angle_alpha 90
_cell_angle_beta 93.7770(10)
_cell_angle_gamma 90
_cell_formula_units_Z 4
_cell_length_a 4.81310(10)
_cell_length_b 22.3451(3)
_cell_length_c 15.3199(2)
_cell_measurement_reflns_used 7712
_cell_measurement_temperature 150.00(10)
_cell_measurement_theta_max 75.3400
_cell_measurement_theta_min 4.8980
_cell_volume 1644.06(5)
_computing_cell_refinement 'CrysAlisPro 1.171.39.6a (Rigaku OD, 2015)'
_computing_data_collection 'CrysAlisPro 1.171.39.6a (Rigaku OD, 2015)'
_computing_data_reduction 'CrysAlisPro 1.171.39.6a (Rigaku OD, 2015)'
_computing_molecular_graphics 'Olex2 (Dolomanov et al., 2009)'
_computing_publication_material 'Olex2 (Dolomanov et al., 2009)'
_computing_structure_refinement 'ShelXL (Sheldrick, 2015)'
_computing_structure_solution 'ShelXT (Sheldrick, 2015)'
_diffrn_ambient_environment N~2~
_diffrn_ambient_temperature 150.00(10)
_diffrn_detector 'CCD plate'
_diffrn_detector_area_resol_mean 5.3127
_diffrn_detector_type AtlasS2
_diffrn_measured_fraction_theta_full 1.000
_diffrn_measured_fraction_theta_max 0.995
_diffrn_measurement_details
;
List of Runs (angles in degrees, time in seconds):

  # Type    Start    End  Width  t~exp~   \w     \q     \k     \f   Frames
#--------------------------------------------------------------------------
  1  \w      7.00  34.00   1.00    1.00    --   41.49 -99.00 -90.00   27
  2  \w     35.00  95.00   1.00    1.00    --   41.49-125.00-120.00   60
  3  \w     37.00  77.00   1.00    1.00    --   41.49 -99.00   0.00   40
  4  \w     25.00  59.00   1.00    1.00    --   41.49-125.00   0.00   34
  5  \w     39.00  97.00   1.00    1.00    --  112.00 -45.00 -30.00   58
  6  \w     63.00  89.00   1.00    1.00    --  112.00 -94.00  30.00   26
  7  \w     63.00 115.00   1.00    1.00    --  112.00-111.00   0.00   52
  8  \w     80.00 107.00   1.00    1.00    --  112.00 -94.00  90.00   27
  9  \w     71.00 109.00   1.00    1.00    --  112.00-111.00  90.00   38
 10  \w     45.00  71.00   1.00    1.00    --  112.00 -94.00 -30.00   26
 11  \w     77.00 103.00   1.00    1.00    --  112.00 -94.00 -90.00   26
 12  \w     53.00  79.00   1.00    1.00    --  112.00 -94.00-180.00   26
 13  \w     48.00 110.00   1.00    1.00    --  112.00 -61.00-180.00   62
 14  \w     43.00 105.00   1.00    1.00    --  112.00-111.00-120.00   62
 15  \w     37.00 136.00   1.00    1.00    --  112.00 -30.00-180.00   99
 16  \w     92.00 150.00   1.00    1.00    --  112.00  45.00-150.00   58
 17  \w    134.00 166.00   1.00    1.00    --  112.00  45.00 -90.00   32
 18  \w    134.00 174.00   1.00    1.00    --  112.00 111.00-120.00   40
 19  \w    116.00 170.00   1.00    1.00    --  112.00 111.00 -60.00   54
 20  \w    118.00 144.00   1.00    1.00    --  112.00 111.00-180.00   26
 21  \w    106.00 171.00   1.00    1.00    --  112.00 111.00-150.00   65
 22  \w    104.00 164.00   1.00    1.00    --  112.00 111.00 -90.00   60
 23  \w     98.00 140.00   1.00    1.00    --  112.00  30.00   0.00   42
 24  \w    148.00 175.00   1.00    1.00    --  112.00 111.00  60.00   27
 25  \w    103.00 128.00   1.00    1.00    --  112.00 111.00 -30.00   25
 26  \w     84.00 176.00   1.00    1.00    --  112.00  30.00  60.00   92
 27  \w     57.00  88.00   1.00    1.00    --  112.00 178.00  60.00   31
 28  \w    -57.00  28.00   1.00    1.00    --  -41.49  37.00 150.00   85
 29  \w   -122.00 -10.00   1.00    1.00    --  -41.49 -19.00 -30.00  112
 30  \w     35.00  89.00   1.00    1.00    --  112.00 -94.00   0.00   54
 31  \w     34.00  61.00   1.00    1.00    --  112.00 -94.00  90.00   27
 32  \w     32.00  82.00   1.00    1.00    --  112.00 -94.00 150.00   50
;
_diffrn_measurement_device 'four-circle diffractometer'
_diffrn_measurement_device_type 'SuperNova, Dual, Cu at home/near, AtlasS2'
_diffrn_measurement_method '\w scans'
_diffrn_orient_matrix_type 'CrysAlisPro convention (1999,Acta A55,543-557)'
_diffrn_orient_matrix_UB_11 0.1057831000
_diffrn_orient_matrix_UB_12 -0.0003108000
_diffrn_orient_matrix_UB_13 0.0971275000
_diffrn_orient_matrix_UB_21 0.0740119000
_diffrn_orient_matrix_UB_22 0.0668950000
_diffrn_orient_matrix_UB_23 -0.0061150000
_diffrn_orient_matrix_UB_31 -0.2935919000
_diffrn_orient_matrix_UB_32 0.0167145000
_diffrn_orient_matrix_UB_33 0.0261932000
_diffrn_radiation_monochromator mirror
_diffrn_radiation_probe x-ray
_diffrn_radiation_type CuK\a
_diffrn_radiation_wavelength 1.54178
_diffrn_reflns_av_R_equivalents 0.0380
_diffrn_reflns_av_unetI/netI 0.0251
_diffrn_reflns_Laue_measured_fraction_full 1.000
_diffrn_reflns_Laue_measured_fraction_max 0.995
_diffrn_reflns_limit_h_max 4
_diffrn_reflns_limit_h_min -6
_diffrn_reflns_limit_k_max 27
_diffrn_reflns_limit_k_min -27
_diffrn_reflns_limit_l_max 19
_diffrn_reflns_limit_l_min -19
_diffrn_reflns_number 15079
_diffrn_reflns_point_group_measured_fraction_full 1.000
_diffrn_reflns_point_group_measured_fraction_max 0.995
_diffrn_reflns_theta_full 67.679
_diffrn_reflns_theta_max 75.626
_diffrn_reflns_theta_min 3.503
_diffrn_source 'micro-focus sealed X-ray tube'
_diffrn_source_type 'SuperNova (Cu) X-ray Source'
_exptl_absorpt_coefficient_mu 1.829
_exptl_absorpt_correction_T_max 1.00000
_exptl_absorpt_correction_T_min 0.63602
_exptl_absorpt_correction_type multi-scan
_exptl_absorpt_process_details
;
CrysAlisPro 1.171.39.6a (Rigaku Oxford Diffraction, 2015)
Empirical absorption correction using spherical harmonics,
 implemented in SCALE3 ABSPACK scaling algorithm.
;
_exptl_crystal_colour orange
_exptl_crystal_colour_primary orange
_exptl_crystal_density_diffrn 1.391
_exptl_crystal_density_method 'not measured'
_exptl_crystal_description block
_exptl_crystal_F_000 720
_exptl_crystal_size_max 0.6
_exptl_crystal_size_mid 0.16
_exptl_crystal_size_min 0.1
_refine_diff_density_max 0.440
_refine_diff_density_min -0.403
_refine_diff_density_rms 0.051
_refine_ls_extinction_method none
_refine_ls_goodness_of_fit_ref 1.049
_refine_ls_hydrogen_treatment constr
_refine_ls_matrix_type full
_refine_ls_number_parameters 238
_refine_ls_number_reflns 3385
_refine_ls_number_restraints 0
_refine_ls_restrained_S_all 1.049
_refine_ls_R_factor_all 0.0452
_refine_ls_R_factor_gt 0.0423
_refine_ls_shift/su_max 0.001
_refine_ls_shift/su_mean 0.000
_refine_ls_structure_factor_coef Fsqd
_refine_ls_weighting_details 'w=1/[\s^2^(Fo^2^)+(0.0660P)^2^+0.5275P] where P=(Fo^2^+2Fc^2^)/3'
_refine_ls_weighting_scheme calc
_refine_ls_wR_factor_gt 0.1112
_refine_ls_wR_factor_ref 0.1145
_reflns_Friedel_coverage 0.000
_reflns_number_gt 3137
_reflns_number_total 3385
_reflns_threshold_expression 'I > 2\s(I)'
_cod_data_source_file d1dt00241d2.cif
_cod_data_source_block 20161221a
_cod_depositor_comments 'Adding full bibliography for 7706604--7706608.cif.'
_cod_database_code 7706604
_shelx_shelxl_version_number 2018/3
_chemical_oxdiff_formula C1H1N1O1S1
_shelx_space_group_comment
;
The symmetry employed for this shelxl refinement is uniquely defined
by the following loop, which should always be used as a source of
symmetry information in preference to the above space-group names.
They are only intended as comments.
;
_shelx_estimated_absorpt_t_max 0.838
_shelx_estimated_absorpt_t_min 0.407
_reflns_odcompleteness_completeness 99.94
_reflns_odcompleteness_iscentric 1
_reflns_odcompleteness_theta 74.33
_olex2_refinement_description
;
1. Others
 Fixed Uiso: H1(0.044) H2(0.045) H3(0.046) H4(0.045) H5(0.041) H11(0.043)
 H12(0.044) H13(0.038) H14(0.04) H15A(0.044) H15B(0.044) H16(0.04) H17(0.047)
 H18(0.051) H19(0.056) H20(0.049)
 Fixed X: H1(1.098303) H2(0.230186) H3(-0.125042) H4(-0.268426) H5(-0.065567)
 H11(1.187135) H12(0.835808) H13(0.555621) H14(1.448492) H15A(1.701899)
 H15B(1.695132) H16(1.213502) H17(1.020852) H18(1.145762) H19(1.465972)
 H20(1.659292)
 Fixed Y: H1(0.458962) H2(0.463416) H3(0.411597) H4(0.317601) H5(0.273584)
 H11(0.311481) H12(0.245533) H13(0.266747) H14(0.404315) H15A(0.519092)
 H15B(0.484077) H16(0.515208) H17(0.598502) H18(0.694912) H19(0.707072)
 H20(0.623719)
 Fixed Z: H1(0.699195) H2(0.380609) H3(0.30094) H4(0.346656) H5(0.472761)
 H11(0.884833) H12(0.837051) H13(0.71085) H14(0.871032) H15A(0.779741)
 H15B(0.870855) H16(0.948295) H17(1.012508) H18(0.970381) H19(0.864019)
 H20(0.799517)
;
_olex2_submission_special_instructions 'No special instructions were received'
_oxdiff_exptl_absorpt_empirical_details
;
Empirical correction (ABSPACK) includes:
- Absorption correction using spherical harmonics
- Frame scaling
;
_oxdiff_exptl_absorpt_empirical_full_max 2.072
_oxdiff_exptl_absorpt_empirical_full_min 0.515

loop_
_space_group_symop_operation_xyz
'x, y, z'
'-x+1/2, y+1/2, -z+1/2'
'-x, -y, -z'
'x-1/2, -y-1/2, z-1/2'

loop_
_atom_site_label
_atom_site_type_symbol
_atom_site_fract_x
_atom_site_fract_y
_atom_site_fract_z
_atom_site_U_iso_or_equiv
_atom_site_adp_type
_atom_site_occupancy
_atom_site_site_symmetry_order
_atom_site_calc_flag
_atom_site_refinement_flags_posn
_atom_site_refinement_flags_adp
_atom_site_refinement_flags_occupancy
_atom_site_disorder_assembly
_atom_site_disorder_group
S1 S 0.56093(8) 0.42520(2) 0.54450(2) 0.03126(14) Uani 1 1 d . . . . .
O1 O 0.9718(3) 0.43888(6) 0.67258(9) 0.0294(4) Uani 0.818(3) 1 d . . P A 1
H1 H 1.098303 0.458962 0.699195 0.044 Uiso 0.818(3) 1 calc GR . P A 1
N1 N 0.3566(3) 0.32061(6) 0.57673(9) 0.0296(3) Uani 1 1 d . . . . .
N2 N 1.3605(3) 0.46707(7) 0.78767(9) 0.0341(3) Uani 1 1 d . . . . .
C1 C 0.2938(3) 0.39847(7) 0.47429(11) 0.0304(3) Uani 1 1 d . . . . .
C2 C 0.1714(4) 0.42516(7) 0.39919(12) 0.0372(4) Uani 1 1 d . . . . .
H2 H 0.230186 0.463416 0.380609 0.045 Uiso 1 1 calc R . . . .
C3 C -0.0383(4) 0.39431(8) 0.35243(12) 0.0386(4) Uani 1 1 d . . . . .
H3 H -0.125042 0.411597 0.300940 0.046 Uiso 1 1 calc R . . . .
C4 C -0.1243(4) 0.33802(8) 0.37991(12) 0.0374(4) Uani 1 1 d . . . . .
H4 H -0.268426 0.317601 0.346656 0.045 Uiso 1 1 calc R . . . .
C5 C -0.0039(3) 0.31163(7) 0.45425(12) 0.0344(4) Uani 1 1 d . . . . .
H5 H -0.065567 0.273584 0.472761 0.041 Uiso 1 1 calc R . . . .
C6 C 0.2117(3) 0.34186(7) 0.50237(10) 0.0286(3) Uani 1 1 d . . . . .
C7 C 0.5448(3) 0.35907(6) 0.60577(10) 0.0269(3) Uani 1 1 d . . . . .
C8 C 0.7296(3) 0.34759(6) 0.68405(10) 0.0269(3) Uani 1 1 d . . . . .
C9 C 0.9377(3) 0.38785(6) 0.71454(10) 0.0267(3) Uani 1 1 d . . . . .
C10 C 1.1095(3) 0.37452(7) 0.79013(10) 0.0300(3) Uani 1 1 d . . . . .
C11 C 1.0701(3) 0.32093(8) 0.83434(11) 0.0355(4) Uani 1 1 d . . . . .
H11 H 1.187135 0.311481 0.884833 0.043 Uiso 1 1 calc R . . . .
C12 C 0.8634(4) 0.28148(8) 0.80565(12) 0.0365(4) Uani 1 1 d . . . . .
H12 H 0.835808 0.245533 0.837051 0.044 Uiso 1 1 calc R . . . .
C13 C 0.6957(3) 0.29441(7) 0.73076(11) 0.0316(3) Uani 1 1 d . . . . .
H13 H 0.555621 0.266747 0.710850 0.038 Uiso 0.818(3) 1 calc R . P A 1
C14 C 1.3274(3) 0.41587(8) 0.82248(11) 0.0331(3) Uani 1 1 d . . . . .
H14 H 1.448492 0.404315 0.871032 0.040 Uiso 1 1 calc R . . . .
C15 C 1.5799(3) 0.50634(8) 0.82586(11) 0.0365(4) Uani 1 1 d . . . . .
H15A H 1.701899 0.519092 0.779741 0.044 Uiso 1 1 calc R . . . .
H15B H 1.695132 0.484077 0.870855 0.044 Uiso 1 1 calc R . . . .
C16 C 1.2654(3) 0.55421(7) 0.93082(11) 0.0334(3) Uani 1 1 d . . . . .
H16 H 1.213502 0.515208 0.948295 0.040 Uiso 1 1 calc R . . . .
C17 C 1.1508(4) 0.60371(8) 0.96906(12) 0.0390(4) Uani 1 1 d . . . . .
H17 H 1.020852 0.598502 1.012508 0.047 Uiso 1 1 calc R . . . .
C18 C 1.2248(4) 0.66091(8) 0.94423(13) 0.0425(4) Uani 1 1 d . . . . .
H18 H 1.145762 0.694912 0.970381 0.051 Uiso 1 1 calc R . . . .
C19 C 1.4141(4) 0.66801(9) 0.88122(14) 0.0464(4) Uani 1 1 d . . . . .
H19 H 1.465972 0.707072 0.864019 0.056 Uiso 1 1 calc R . . . .
C20 C 1.5291(4) 0.61831(8) 0.84283(12) 0.0408(4) Uani 1 1 d . . . . .
H20 H 1.659292 0.623719 0.799517 0.049 Uiso 1 1 calc R . . . .
C21 C 1.4562(3) 0.56091(8) 0.86695(10) 0.0314(3) Uani 1 1 d . . . . .

loop_
_atom_site_aniso_label
_atom_site_aniso_U_11
_atom_site_aniso_U_22
_atom_site_aniso_U_33
_atom_site_aniso_U_23
_atom_site_aniso_U_13
_atom_site_aniso_U_12
S1 0.0387(2) 0.0241(2) 0.0300(2) 0.00072(13) -0.00520(16) -0.00610(13)
O1 0.0345(7) 0.0246(7) 0.0287(7) 0.0006(5) -0.0014(5) -0.0025(5)
N1 0.0306(6) 0.0240(6) 0.0345(7) -0.0024(5) 0.0046(5) 0.0003(5)
N2 0.0333(7) 0.0415(8) 0.0274(6) -0.0092(6) 0.0021(5) -0.0003(6)
C1 0.0330(8) 0.0267(7) 0.0313(8) -0.0051(6) 0.0002(6) -0.0032(6)
C2 0.0455(9) 0.0308(8) 0.0345(9) 0.0012(6) -0.0043(7) -0.0067(7)
C3 0.0422(9) 0.0391(9) 0.0335(9) -0.0025(7) -0.0052(7) -0.0030(7)
C4 0.0352(8) 0.0360(9) 0.0405(9) -0.0104(7) -0.0020(7) -0.0058(6)
C5 0.0341(8) 0.0257(7) 0.0435(9) -0.0067(6) 0.0031(7) -0.0046(6)
C6 0.0297(7) 0.0249(7) 0.0317(8) -0.0052(6) 0.0056(6) 0.0013(5)
C7 0.0313(7) 0.0211(7) 0.0290(7) -0.0029(5) 0.0068(6) 0.0021(5)
C8 0.0296(7) 0.0236(7) 0.0281(7) -0.0018(5) 0.0063(6) 0.0048(5)
C9 0.0299(7) 0.0251(7) 0.0257(7) -0.0023(5) 0.0066(5) 0.0054(5)
C10 0.0296(7) 0.0325(8) 0.0283(7) -0.0046(6) 0.0053(6) 0.0076(6)
C11 0.0369(8) 0.0399(9) 0.0301(8) 0.0037(7) 0.0044(6) 0.0129(7)
C12 0.0399(9) 0.0312(8) 0.0394(9) 0.0083(7) 0.0098(7) 0.0084(6)
C13 0.0332(8) 0.0258(7) 0.0368(8) 0.0003(6) 0.0094(6) 0.0039(6)
C14 0.0305(8) 0.0416(9) 0.0271(8) -0.0065(6) 0.0018(6) 0.0085(6)
C15 0.0312(8) 0.0452(10) 0.0331(8) -0.0069(7) 0.0022(6) -0.0012(7)
C16 0.0373(8) 0.0333(8) 0.0295(8) -0.0016(6) 0.0028(6) -0.0034(6)
C17 0.0438(9) 0.0397(9) 0.0345(9) -0.0041(7) 0.0088(7) -0.0031(7)
C18 0.0505(10) 0.0348(9) 0.0423(10) -0.0058(7) 0.0037(8) -0.0015(7)
C19 0.0563(11) 0.0362(9) 0.0469(11) 0.0027(8) 0.0044(9) -0.0104(8)
C20 0.0413(9) 0.0475(10) 0.0341(9) 0.0012(7) 0.0063(7) -0.0099(7)
C21 0.0296(7) 0.0394(8) 0.0246(7) -0.0035(6) -0.0026(6) -0.0033(6)

loop_
_atom_type_symbol
_atom_type_description
_atom_type_scat_dispersion_real
_atom_type_scat_dispersion_imag
_atom_type_scat_source
C C 0.0181 0.0091 'International Tables Vol C Tables 4.2.6.8 and 6.1.1.4'
H H 0.0000 0.0000 'International Tables Vol C Tables 4.2.6.8 and 6.1.1.4'
N N 0.0311 0.0180 'International Tables Vol C Tables 4.2.6.8 and 6.1.1.4'
O O 0.0492 0.0322 'International Tables Vol C Tables 4.2.6.8 and 6.1.1.4'
S S 0.3331 0.5567 'International Tables Vol C Tables 4.2.6.8 and 6.1.1.4'

loop_
_geom_angle_atom_site_label_1
_geom_angle_atom_site_label_2
_geom_angle_atom_site_label_3
_geom_angle
_geom_angle_site_symmetry_1
_geom_angle_site_symmetry_3
_geom_angle_publ_flag
C1 S1 C7 89.12(7) . . ?
C9 O1 H1 109.5 . . ?
C7 N1 C6 110.89(13) . . ?
C14 N2 C15 118.45(14) . . ?
C2 C1 S1 128.58(13) . . ?
C2 C1 C6 121.88(14) . . ?
C6 C1 S1 109.53(12) . . ?
C1 C2 H2 121.0 . . ?
C3 C2 C1 117.99(16) . . ?
C3 C2 H2 121.0 . . ?
C2 C3 H3 119.6 . . ?
C2 C3 C4 120.88(16) . . ?
C4 C3 H3 119.6 . . ?
C3 C4 H4 119.4 . . ?
C5 C4 C3 121.20(15) . . ?
C5 C4 H4 119.4 . . ?
C4 C5 H5 120.5 . . ?
C4 C5 C6 118.97(15) . . ?
C6 C5 H5 120.5 . . ?
N1 C6 C1 115.24(14) . . ?
N1 C6 C5 125.67(14) . . ?
C1 C6 C5 119.08(15) . . ?
N1 C7 S1 115.22(12) . . ?
N1 C7 C8 122.21(14) . . ?
C8 C7 S1 122.57(11) . . ?
C9 C8 C7 122.74(13) . . ?
C13 C8 C7 118.71(14) . . ?
C13 C8 C9 118.54(14) . . ?
O1 C9 C8 119.92(14) . . ?
O1 C9 C10 119.72(14) . . ?
C8 C9 C10 120.36(14) . . ?
C9 C10 C14 120.98(15) . . ?
C11 C10 C9 119.27(15) . . ?
C11 C10 C14 119.75(15) . . ?
C10 C11 H11 119.6 . . ?
C12 C11 C10 120.81(15) . . ?
C12 C11 H11 119.6 . . ?
C11 C12 H12 120.1 . . ?
C11 C12 C13 119.87(15) . . ?
C13 C12 H12 120.1 . . ?
C8 C13 H13 119.4 . . ?
C12 C13 C8 121.13(15) . . ?
C12 C13 H13 119.4 . . ?
N2 C14 C10 122.14(15) . . ?
N2 C14 H14 118.9 . . ?
C10 C14 H14 118.9 . . ?
N2 C15 H15A 109.5 . . ?
N2 C15 H15B 109.5 . . ?
N2 C15 C21 110.87(13) . . ?
H15A C15 H15B 108.1 . . ?
C21 C15 H15A 109.5 . . ?
C21 C15 H15B 109.5 . . ?
C17 C16 H16 119.6 . . ?
C17 C16 C21 120.74(16) . . ?
C21 C16 H16 119.6 . . ?
C16 C17 H17 119.9 . . ?
C16 C17 C18 120.26(16) . . ?
C18 C17 H17 119.9 . . ?
C17 C18 H18 120.3 . . ?
C19 C18 C17 119.43(17) . . ?
C19 C18 H18 120.3 . . ?
C18 C19 H19 119.9 . . ?
C18 C19 C20 120.30(17) . . ?
C20 C19 H19 119.9 . . ?
C19 C20 H20 119.6 . . ?
C21 C20 C19 120.81(16) . . ?
C21 C20 H20 119.6 . . ?
C16 C21 C15 120.08(15) . . ?
C20 C21 C15 121.46(15) . . ?
C20 C21 C16 118.46(16) . . ?

loop_
_geom_bond_atom_site_label_1
_geom_bond_atom_site_label_2
_geom_bond_distance
_geom_bond_site_symmetry_2
_geom_bond_publ_flag
S1 C1 1.7277(16) . ?
S1 C7 1.7551(15) . ?
O1 H1 0.8400 . ?
O1 C9 1.325(2) . ?
N1 C6 1.380(2) . ?
N1 C7 1.305(2) . ?
N2 C14 1.277(2) . ?
N2 C15 1.465(2) . ?
C1 C2 1.392(2) . ?
C1 C6 1.401(2) . ?
C2 H2 0.9500 . ?
C2 C3 1.383(2) . ?
C3 H3 0.9500 . ?
C3 C4 1.398(2) . ?
C4 H4 0.9500 . ?
C4 C5 1.376(3) . ?
C5 H5 0.9500 . ?
C5 C6 1.406(2) . ?
C7 C8 1.468(2) . ?
C8 C9 1.403(2) . ?
C8 C13 1.402(2) . ?
C9 C10 1.410(2) . ?
C10 C11 1.395(2) . ?
C10 C14 1.460(2) . ?
C11 H11 0.9500 . ?
C11 C12 1.379(3) . ?
C12 H12 0.9500 . ?
C12 C13 1.389(2) . ?
C13 H13 0.9500 . ?
C14 H14 0.9500 . ?
C15 H15A 0.9900 . ?
C15 H15B 0.9900 . ?
C15 C21 1.512(2) . ?
C16 H16 0.9500 . ?
C16 C17 1.384(2) . ?
C16 C21 1.393(2) . ?
C17 H17 0.9500 . ?
C17 C18 1.387(3) . ?
C18 H18 0.9500 . ?
C18 C19 1.379(3) . ?
C19 H19 0.9500 . ?
C19 C20 1.389(3) . ?
C20 H20 0.9500 . ?
C20 C21 1.386(2) . ?

loop_
_geom_hbond_atom_site_label_D
_geom_hbond_atom_site_label_H
_geom_hbond_atom_site_label_A
_geom_hbond_distance_DH
_geom_hbond_distance_HA
_geom_hbond_distance_DA
_geom_hbond_angle_DHA
_geom_hbond_site_symmetry_A
_geom_hbond_publ_flag
O1 H1 N2 0.84 1.80 2.5633(19) 150.4 . yes
